data_7048831
loop_
_publ_author_name
'\.Zak, Patrycja'
'Bo\/lt, Ma\/lgorzata'
'Dudziec, Beata'
'Kubicki, Maciej'

_publ_section_title
;
 Synthesis of (E)-1,4-disilsesquioxylsubstituted but-1-en-3-ynes via
 platinum-catalyzed dimerization of ethynylsiloxysilsesquioxanes.
;
_journal_issue 8
_journal_name_full 'Dalton transactions (Cambridge, England : 2003)'
_journal_page_first 2657
_journal_page_last 2663
_journal_paper_doi 10.1039/c8dt05142a
_journal_volume 48
_journal_year 2019
_chemical_formula_sum 'C92 H72 N2'
_chemical_formula_weight 1205.51
_space_group_crystal_system monoclinic
_space_group_IT_number 14
_space_group_name_Hall '-P 2ybc'
_space_group_name_H-M_alt 'P 1 21/c 1'
_symmetry_space_group_name_Hall '-P 2ybc'
_symmetry_space_group_name_H-M 'P 1 21/c 1'
_atom_sites_solution_hydrogens geom
_audit_creation_method SHELXL-2013
_audit_update_record
;
2018-07-13 deposited with the CCDC.
2019-01-18 downloaded from the CCDC.
;
_cell_angle_alpha 90
_cell_angle_beta 97.331(2)
_cell_angle_gamma 90
_cell_formula_units_Z 2
_cell_length_a 9.6590(2)
_cell_length_b 18.2142(4)
_cell_length_c 20.0321(4)
_cell_measurement_reflns_used 4857
_cell_measurement_temperature 295(2)
_cell_measurement_theta_max 26.3310
_cell_measurement_theta_min 3.3240
_cell_volume 3495.46(13)
_computing_cell_refinement 'CrysAlisPro 1.171.38.46 (Rigaku OD, 2015)'
_computing_data_collection 'CrysAlisPro 1.171.38.46 (Rigaku OD, 2015)'
_computing_data_reduction 'CrysAlisPro 1.171.38.46 (Rigaku OD, 2015)'
_computing_molecular_graphics 'Mercury (MacRae et al., 2009)'
_computing_publication_material 'SHELXL (Sheldrick, 2015)'
_computing_structure_refinement 'SHELXL (Sheldrick, 2015)'
_computing_structure_solution 'SHELXT (Sheldrick, 2015)'
_diffrn_ambient_temperature 295(2)
_diffrn_detector 'CCD plate'
_diffrn_detector_area_resol_mean 16.2413
_diffrn_detector_type Eos
_diffrn_measured_fraction_theta_full 0.998
_diffrn_measured_fraction_theta_max 0.917
_diffrn_measurement_device 'four-circle diffractometer'
_diffrn_measurement_device_type 'Xcalibur, Eos'
_diffrn_radiation_monochromator graphite
_diffrn_radiation_probe x-ray
_diffrn_radiation_type 'Mo K\a'
_diffrn_radiation_wavelength 0.71073
_diffrn_reflns_av_R_equivalents 0.0185
_diffrn_reflns_av_unetI/netI 0.0261
_diffrn_reflns_Laue_measured_fraction_full 0.998
_diffrn_reflns_Laue_measured_fraction_max 0.917
_diffrn_reflns_limit_h_max 9
_diffrn_reflns_limit_h_min -12
_diffrn_reflns_limit_k_max 22
_diffrn_reflns_limit_k_min -14
_diffrn_reflns_limit_l_max 23
_diffrn_reflns_limit_l_min -25
_diffrn_reflns_number 13666
_diffrn_reflns_point_group_measured_fraction_full 0.998
_diffrn_reflns_point_group_measured_fraction_max 0.917
_diffrn_reflns_theta_full 25.000
_diffrn_reflns_theta_max 26.638
_diffrn_reflns_theta_min 3.034
_diffrn_source 'fine-focus sealed X-ray tube'
_diffrn_source_type 'Enhance (Mo) X-ray Source'
_exptl_absorpt_coefficient_mu 0.065
_exptl_absorpt_correction_T_max 0.96899
_exptl_absorpt_correction_T_min 0.96899
_exptl_absorpt_correction_type sphere
_exptl_absorpt_process_details
;
CrysAlisPro 1.171.38.43 (Rigaku Oxford Diffraction, 2015)
Spherical absorption correction
 using equivalent radius and absorption coefficient.
Empirical absorption correction using spherical harmonics,
 implemented in SCALE3 ABSPACK scaling algorithm.
;
_exptl_crystal_colour pale-yellow
_exptl_crystal_density_diffrn 1.145
_exptl_crystal_description prism
_exptl_crystal_F_000 1276
_exptl_crystal_size_max 0.22
_exptl_crystal_size_mid 0.15
_exptl_crystal_size_min 0.12
_exptl_crystal_size_rad 0.12
_refine_diff_density_max 0.131
_refine_diff_density_min -0.116
_refine_diff_density_rms 0.024
_refine_ls_extinction_coef 0.0035(5)
_refine_ls_extinction_expression Fc^*^=kFc[1+0.001xFc^2^\l^3^/sin(2\q)]^-1/4^
_refine_ls_extinction_method SHELXL
_refine_ls_goodness_of_fit_ref 1.029
_refine_ls_hydrogen_treatment constr
_refine_ls_matrix_type full
_refine_ls_number_parameters 425
_refine_ls_number_reflns 6730
_refine_ls_number_restraints 0
_refine_ls_restrained_S_all 1.029
_refine_ls_R_factor_all 0.0694
_refine_ls_R_factor_gt 0.0456
_refine_ls_shift/su_max 0.000
_refine_ls_shift/su_mean 0.000
_refine_ls_structure_factor_coef Fsqd
_refine_ls_weighting_details 'w=1/[\s^2^(Fo^2^)+(0.0468P)^2^+0.5194P] where P=(Fo^2^+2Fc^2^)/3'
_refine_ls_weighting_scheme calc
_refine_ls_wR_factor_gt 0.1052
_refine_ls_wR_factor_ref 0.1185
_reflns_Friedel_coverage 0.000
_reflns_number_gt 4763
_reflns_number_total 6730
_reflns_threshold_expression 'I > 2\s(I)'
_cod_data_source_file c8dt05142a2.cif
_cod_data_source_block 2
_cod_depositor_comments 'Adding full bibliography for 7048830--7048832.cif.'
_cod_database_code 7048831
_shelx_space_group_comment
;
The symmetry employed for this shelxl refinement is uniquely defined
by the following loop, which should always be used as a source of
symmetry information in preference to the above space-group names.
They are only intended as comments.
;
_shelxl_version_number 2013-4

loop_
_space_group_symop_operation_xyz
'x, y, z'
'-x, y+1/2, -z+1/2'
'-x, -y, -z'
'x, -y-1/2, z-1/2'

loop_
_atom_site_label
_atom_site_type_symbol
_atom_site_fract_x
_atom_site_fract_y
_atom_site_fract_z
_atom_site_U_iso_or_equiv
_atom_site_adp_type
_atom_site_occupancy
_atom_site_site_symmetry_order
_atom_site_calc_flag
_atom_site_refinement_flags_posn
_atom_site_refinement_flags_adp
C1 C 0.33865(15) 0.24322(8) 0.60261(7) 0.0484(4) Uani 1 1 d . .
C2 C 0.30265(15) 0.23016(8) 0.53444(7) 0.0507(4) Uani 1 1 d . .
H2 H 0.3208 0.2663 0.5039 0.061 Uiso 1 1 calc R U
C3 C 0.24036(15) 0.16500(8) 0.50986(7) 0.0457(3) Uani 1 1 d . .
C4 C 0.20827(14) 0.11267(7) 0.55625(7) 0.0435(3) Uani 1 1 d . .
N4 N 0.15300(13) 0.04262(6) 0.53572(6) 0.0482(3) Uani 1 1 d . .
C4A C 0.02815(15) 0.03627(8) 0.51033(7) 0.0469(3) Uani 1 1 d . .
H4A H -0.0289 0.0775 0.5046 0.056 Uiso 1 1 calc R U
C5 C 0.23971(14) 0.12497(8) 0.62580(7) 0.0440(3) Uani 1 1 d . .
C6 C 0.30495(15) 0.18994(8) 0.64747(7) 0.0477(4) Uani 1 1 d . .
H6 H 0.3269 0.1982 0.6934 0.057 Uiso 1 1 calc R U
C7 C 0.41351(16) 0.31354(8) 0.62815(7) 0.0521(4) Uani 1 1 d . .
H7 H 0.4197 0.3120 0.6773 0.062 Uiso 1 1 calc R U
C8 C 0.32627(16) 0.38096(9) 0.60588(8) 0.0562(4) Uani 1 1 d . .
C9 C 0.3448(2) 0.42011(10) 0.54913(9) 0.0754(5) Uani 1 1 d . .
H9 H 0.4151 0.4062 0.5240 0.090 Uiso 1 1 calc R U
C10 C 0.2615(3) 0.47992(12) 0.52829(13) 0.1039(8) Uani 1 1 d . .
H10 H 0.2757 0.5049 0.4892 0.125 Uiso 1 1 calc R U
C11 C 0.1605(3) 0.50217(15) 0.5640(2) 0.1178(10) Uani 1 1 d . .
H11 H 0.1045 0.5421 0.5497 0.141 Uiso 1 1 calc R U
C12 C 0.1406(2) 0.46546(16) 0.6217(2) 0.1158(10) Uani 1 1 d . .
H12 H 0.0721 0.4812 0.6471 0.139 Uiso 1 1 calc R U
C13 C 0.2230(2) 0.40446(12) 0.64275(12) 0.0880(6) Uani 1 1 d . .
H13 H 0.2081 0.3796 0.6817 0.106 Uiso 1 1 calc R U
C14 C 0.56318(17) 0.32017(8) 0.61190(8) 0.0555(4) Uani 1 1 d . .
C15 C 0.6529(2) 0.36746(11) 0.65000(11) 0.0806(6) Uani 1 1 d . .
H15 H 0.6217 0.3927 0.6856 0.097 Uiso 1 1 calc R U
C16 C 0.7887(2) 0.37804(14) 0.63629(14) 0.1016(8) Uani 1 1 d . .
H16 H 0.8469 0.4104 0.6625 0.122 Uiso 1 1 calc R U
C17 C 0.8372(2) 0.34162(14) 0.58498(14) 0.0974(7) Uani 1 1 d . .
H17 H 0.9282 0.3490 0.5758 0.117 Uiso 1 1 calc R U
C18 C 0.7515(2) 0.29439(14) 0.54721(12) 0.0946(7) Uani 1 1 d . .
H18 H 0.7842 0.2691 0.5121 0.114 Uiso 1 1 calc R U
C19 C 0.61535(19) 0.28346(11) 0.56055(10) 0.0766(5) Uani 1 1 d . .
H19 H 0.5583 0.2507 0.5342 0.092 Uiso 1 1 calc R U
C20 C 0.21852(16) 0.15155(8) 0.43414(7) 0.0492(4) Uani 1 1 d . .
H20 H 0.1840 0.1011 0.4281 0.059 Uiso 1 1 calc R U
C21 C 0.36138(17) 0.15233(9) 0.40882(7) 0.0542(4) Uani 1 1 d . .
C22 C 0.4537(2) 0.09599(11) 0.42846(10) 0.0779(5) Uani 1 1 d . .
H22 H 0.4254 0.0578 0.4544 0.094 Uiso 1 1 calc R U
C23 C 0.5867(2) 0.09507(14) 0.41042(12) 0.0990(7) Uani 1 1 d . .
H23 H 0.6472 0.0568 0.4246 0.119 Uiso 1 1 calc R U
C24 C 0.6295(3) 0.15000(16) 0.37195(15) 0.1111(8) Uani 1 1 d . .
H24 H 0.7192 0.1495 0.3597 0.133 Uiso 1 1 calc R U
C25 C 0.5402(3) 0.20585(15) 0.35139(14) 0.1093(8) Uani 1 1 d . .
H25 H 0.5692 0.2433 0.3248 0.131 Uiso 1 1 calc R U
C26 C 0.4062(2) 0.20735(11) 0.36977(10) 0.0783(5) Uani 1 1 d . .
H26 H 0.3464 0.2459 0.3555 0.094 Uiso 1 1 calc R U
C27 C 0.10793(16) 0.20007(9) 0.39518(7) 0.0523(4) Uani 1 1 d . .
C28 C 0.0756(2) 0.19060(10) 0.32618(8) 0.0722(5) Uani 1 1 d . .
H28 H 0.1248 0.1560 0.3044 0.087 Uiso 1 1 calc R U
C29 C -0.0278(2) 0.23122(13) 0.28905(10) 0.0875(6) Uani 1 1 d . .
H29 H -0.0475 0.2235 0.2429 0.105 Uiso 1 1 calc R U
C30 C -0.1011(2) 0.28255(14) 0.31963(12) 0.0882(6) Uani 1 1 d . .
H30 H -0.1698 0.3104 0.2945 0.106 Uiso 1 1 calc R U
C31 C -0.0725(2) 0.29249(12) 0.38691(12) 0.0869(6) Uani 1 1 d . .
H31 H -0.1225 0.3271 0.4082 0.104 Uiso 1 1 calc R U
C32 C 0.03126(18) 0.25137(10) 0.42473(9) 0.0687(5) Uani 1 1 d . .
H32 H 0.0488 0.2589 0.4710 0.082 Uiso 1 1 calc R U
C33 C 0.19023(15) 0.06837(8) 0.67371(7) 0.0483(4) Uani 1 1 d . .
H33 H 0.2099 0.0201 0.6554 0.058 Uiso 1 1 calc R U
C34 C 0.03211(16) 0.07244(8) 0.67276(7) 0.0514(4) Uani 1 1 d . .
C35 C -0.0405(2) 0.01062(11) 0.68842(10) 0.0779(5) Uani 1 1 d . .
H35 H 0.0078 -0.0325 0.7004 0.093 Uiso 1 1 calc R U
C36 C -0.1842(2) 0.01224(14) 0.68644(13) 0.0969(7) Uani 1 1 d . .
H36 H -0.2316 -0.0298 0.6972 0.116 Uiso 1 1 calc R U
C37 C -0.2567(2) 0.07476(16) 0.66895(12) 0.0942(7) Uani 1 1 d . .
H37 H -0.3534 0.0755 0.6673 0.113 Uiso 1 1 calc R U
C38 C -0.1872(2) 0.13601(14) 0.65393(11) 0.0883(6) Uani 1 1 d . .
H38 H -0.2362 0.1791 0.6425 0.106 Uiso 1 1 calc R U
C39 C -0.04353(18) 0.13477(10) 0.65545(9) 0.0672(5) Uani 1 1 d . .
H39 H 0.0026 0.1771 0.6445 0.081 Uiso 1 1 calc R U
C40 C 0.27173(16) 0.07177(8) 0.74389(7) 0.0502(4) Uani 1 1 d . .
C41 C 0.40946(18) 0.04869(10) 0.75275(9) 0.0673(5) Uani 1 1 d . .
H41 H 0.4483 0.0294 0.7164 0.081 Uiso 1 1 calc R U
C42 C 0.4902(2) 0.05388(12) 0.81481(10) 0.0813(6) Uani 1 1 d . .
H42 H 0.5831 0.0392 0.8197 0.098 Uiso 1 1 calc R U
C43 C 0.4331(2) 0.08058(11) 0.86893(10) 0.0853(6) Uani 1 1 d . .
H43 H 0.4872 0.0844 0.9107 0.102 Uiso 1 1 calc R U
C44 C 0.2963(2) 0.10159(11) 0.86136(9) 0.0796(6) Uani 1 1 d . .
H44 H 0.2568 0.1185 0.8984 0.096 Uiso 1 1 calc R U
C45 C 0.21613(19) 0.09796(9) 0.79956(8) 0.0629(4) Uani 1 1 d . .
H45 H 0.1236 0.1133 0.7952 0.075 Uiso 1 1 calc R U

loop_
_atom_site_aniso_label
_atom_site_aniso_U_11
_atom_site_aniso_U_22
_atom_site_aniso_U_33
_atom_site_aniso_U_23
_atom_site_aniso_U_13
_atom_site_aniso_U_12
C1 0.0553(8) 0.0463(8) 0.0434(8) -0.0013(7) 0.0059(6) -0.0112(7)
C2 0.0620(9) 0.0472(8) 0.0430(8) 0.0019(7) 0.0075(7) -0.0143(7)
C3 0.0506(8) 0.0447(8) 0.0423(8) -0.0026(6) 0.0083(6) -0.0068(7)
C4 0.0447(8) 0.0398(8) 0.0468(8) -0.0038(6) 0.0092(6) -0.0037(6)
N4 0.0526(7) 0.0390(7) 0.0534(7) -0.0043(6) 0.0089(6) -0.0057(6)
C4A 0.0557(9) 0.0365(7) 0.0497(8) -0.0005(6) 0.0115(7) -0.0028(7)
C5 0.0466(8) 0.0413(8) 0.0454(8) 0.0016(6) 0.0109(6) -0.0024(6)
C6 0.0555(9) 0.0489(8) 0.0390(7) -0.0010(7) 0.0067(6) -0.0050(7)
C7 0.0654(10) 0.0497(9) 0.0401(8) -0.0031(7) 0.0026(7) -0.0160(8)
C8 0.0581(9) 0.0495(9) 0.0589(10) -0.0151(8) -0.0009(7) -0.0138(7)
C9 0.0983(14) 0.0631(11) 0.0616(11) -0.0025(9) -0.0018(10) 0.0099(10)
C10 0.138(2) 0.0710(14) 0.0910(16) -0.0056(12) -0.0295(15) 0.0205(15)
C11 0.0919(19) 0.0755(17) 0.170(3) -0.0299(19) -0.0429(19) 0.0105(15)
C12 0.0617(13) 0.0868(18) 0.200(3) -0.046(2) 0.0235(17) -0.0036(13)
C13 0.0742(13) 0.0737(13) 0.1211(18) -0.0183(13) 0.0316(12) -0.0180(11)
C14 0.0598(9) 0.0465(9) 0.0570(9) 0.0062(7) -0.0052(7) -0.0085(7)
C15 0.0686(12) 0.0721(12) 0.0968(14) -0.0167(11) -0.0058(10) -0.0132(10)
C16 0.0669(14) 0.0955(17) 0.136(2) -0.0070(16) -0.0092(14) -0.0299(12)
C17 0.0630(13) 0.1032(17) 0.125(2) 0.0142(16) 0.0107(13) -0.0139(13)
C18 0.0714(13) 0.1148(18) 0.1007(16) -0.0042(14) 0.0228(11) -0.0128(13)
C19 0.0685(12) 0.0861(13) 0.0757(12) -0.0110(11) 0.0116(9) -0.0179(10)
C20 0.0613(9) 0.0438(8) 0.0427(8) -0.0037(7) 0.0079(7) -0.0111(7)
C21 0.0638(10) 0.0523(9) 0.0476(8) -0.0078(7) 0.0114(7) -0.0045(8)
C22 0.0851(13) 0.0740(12) 0.0775(12) 0.0039(10) 0.0212(10) 0.0123(11)
C23 0.0860(15) 0.0981(17) 0.1170(19) -0.0028(15) 0.0286(13) 0.0262(13)
C24 0.0792(15) 0.117(2) 0.147(2) -0.0073(19) 0.0522(15) 0.0052(15)
C25 0.0958(17) 0.1021(18) 0.142(2) 0.0166(16) 0.0610(16) -0.0128(15)
C26 0.0769(12) 0.0696(12) 0.0946(14) 0.0096(11) 0.0345(11) -0.0041(10)
C27 0.0569(9) 0.0517(9) 0.0486(8) -0.0003(7) 0.0078(7) -0.0135(7)
C28 0.0949(13) 0.0678(11) 0.0512(10) -0.0001(9) -0.0005(9) -0.0058(10)
C29 0.1061(16) 0.0903(15) 0.0595(11) 0.0126(11) -0.0144(11) -0.0152(13)
C30 0.0725(13) 0.0982(16) 0.0906(16) 0.0326(14) -0.0018(11) -0.0041(12)
C31 0.0776(13) 0.0923(15) 0.0932(15) 0.0155(13) 0.0206(11) 0.0151(12)
C32 0.0678(11) 0.0782(12) 0.0609(10) 0.0035(10) 0.0116(8) 0.0036(10)
C33 0.0574(9) 0.0385(8) 0.0511(8) 0.0020(7) 0.0155(7) -0.0002(7)
C34 0.0587(9) 0.0515(9) 0.0460(8) -0.0009(7) 0.0145(7) -0.0070(7)
C35 0.0758(12) 0.0646(11) 0.0972(14) 0.0087(10) 0.0262(10) -0.0154(10)
C36 0.0812(15) 0.0950(17) 0.1208(19) -0.0004(15) 0.0368(13) -0.0337(13)
C37 0.0586(12) 0.125(2) 0.1029(16) -0.0101(15) 0.0247(11) -0.0151(14)
C38 0.0662(12) 0.1025(16) 0.0995(15) 0.0092(13) 0.0229(11) 0.0142(12)
C39 0.0622(10) 0.0632(11) 0.0798(12) 0.0073(9) 0.0223(9) 0.0022(9)
C40 0.0614(9) 0.0402(8) 0.0507(9) 0.0094(7) 0.0134(7) 0.0038(7)
C41 0.0662(11) 0.0736(12) 0.0644(11) 0.0107(9) 0.0168(9) 0.0118(9)
C42 0.0701(12) 0.0915(15) 0.0803(14) 0.0182(12) 0.0012(10) 0.0189(11)
C43 0.1025(16) 0.0856(14) 0.0624(12) 0.0074(11) -0.0102(11) 0.0207(12)
C44 0.1067(16) 0.0798(13) 0.0515(10) 0.0002(9) 0.0069(10) 0.0267(12)
C45 0.0740(11) 0.0590(10) 0.0562(10) 0.0023(8) 0.0106(8) 0.0171(9)

loop_
_atom_type_symbol
_atom_type_description
_atom_type_scat_dispersion_real
_atom_type_scat_dispersion_imag
_atom_type_scat_source
C C 0.0033 0.0016 'International Tables Vol C Tables 4.2.6.8 and 6.1.1.4'
H H 0.0000 0.0000 'International Tables Vol C Tables 4.2.6.8 and 6.1.1.4'
N N 0.0061 0.0033 'International Tables Vol C Tables 4.2.6.8 and 6.1.1.4'

loop_
_geom_angle_atom_site_label_1
_geom_angle_atom_site_label_2
_geom_angle_atom_site_label_3
_geom_angle
_geom_angle_site_symmetry_1
_geom_angle_site_symmetry_3
C2 C1 C6 117.87(13) . .
C2 C1 C7 121.52(13) . .
C6 C1 C7 120.61(12) . .
C1 C2 C3 122.53(13) . .
C1 C2 H2 118.7 . .
C3 C2 H2 118.7 . .
C2 C3 C4 118.05(12) . .
C2 C3 C20 119.19(12) . .
C4 C3 C20 122.64(12) . .
C3 C4 C5 120.91(12) . .
C3 C4 N4 121.84(12) . .
C5 C4 N4 117.07(12) . .
C4A N4 C4 120.40(12) . .
N4 C4A C4A 120.01(17) . 3_556
N4 C4A H4A 120.0 . .
C4A C4A H4A 120.0 3_556 .
C6 C5 C4 118.64(13) . .
C6 C5 C33 123.15(12) . .
C4 C5 C33 118.05(12) . .
C5 C6 C1 121.94(13) . .
C5 C6 H6 119.0 . .
C1 C6 H6 119.0 . .
C8 C7 C1 110.95(12) . .
C8 C7 C14 112.16(12) . .
C1 C7 C14 114.57(13) . .
C8 C7 H7 106.2 . .
C1 C7 H7 106.2 . .
C14 C7 H7 106.2 . .
C9 C8 C13 117.45(18) . .
C9 C8 C7 122.36(16) . .
C13 C8 C7 120.19(17) . .
C8 C9 C10 121.7(2) . .
C8 C9 H9 119.2 . .
C10 C9 H9 119.2 . .
C11 C10 C9 120.6(3) . .
C11 C10 H10 119.7 . .
C9 C10 H10 119.7 . .
C10 C11 C12 119.4(3) . .
C10 C11 H11 120.3 . .
C12 C11 H11 120.3 . .
C11 C12 C13 120.4(3) . .
C11 C12 H12 119.8 . .
C13 C12 H12 119.8 . .
C8 C13 C12 120.4(2) . .
C8 C13 H13 119.8 . .
C12 C13 H13 119.8 . .
C19 C14 C15 116.90(17) . .
C19 C14 C7 124.64(14) . .
C15 C14 C7 118.44(16) . .
C14 C15 C16 121.3(2) . .
C14 C15 H15 119.3 . .
C16 C15 H15 119.3 . .
C17 C16 C15 120.6(2) . .
C17 C16 H16 119.7 . .
C15 C16 H16 119.7 . .
C18 C17 C16 119.2(2) . .
C18 C17 H17 120.4 . .
C16 C17 H17 120.4 . .
C17 C18 C19 120.6(2) . .
C17 C18 H18 119.7 . .
C19 C18 H18 119.7 . .
C14 C19 C18 121.36(18) . .
C14 C19 H19 119.3 . .
C18 C19 H19 119.3 . .
C27 C20 C3 114.56(12) . .
C27 C20 C21 115.35(12) . .
C3 C20 C21 108.19(12) . .
C27 C20 H20 106.0 . .
C3 C20 H20 106.0 . .
C21 C20 H20 106.0 . .
C26 C21 C22 117.67(17) . .
C26 C21 C20 123.92(15) . .
C22 C21 C20 118.35(15) . .
C23 C22 C21 121.5(2) . .
C23 C22 H22 119.2 . .
C21 C22 H22 119.2 . .
C24 C23 C22 120.1(2) . .
C24 C23 H23 120.0 . .
C22 C23 H23 120.0 . .
C23 C24 C25 119.6(2) . .
C23 C24 H24 120.2 . .
C25 C24 H24 120.2 . .
C24 C25 C26 120.6(2) . .
C24 C25 H25 119.7 . .
C26 C25 H25 119.7 . .
C21 C26 C25 120.5(2) . .
C21 C26 H26 119.8 . .
C25 C26 H26 119.8 . .
C32 C27 C28 116.66(16) . .
C32 C27 C20 123.78(14) . .
C28 C27 C20 119.47(15) . .
C29 C28 C27 121.66(19) . .
C29 C28 H28 119.2 . .
C27 C28 H28 119.2 . .
C30 C29 C28 120.40(19) . .
C30 C29 H29 119.8 . .
C28 C29 H29 119.8 . .
C31 C30 C29 119.2(2) . .
C31 C30 H30 120.4 . .
C29 C30 H30 120.4 . .
C30 C31 C32 120.7(2) . .
C30 C31 H31 119.6 . .
C32 C31 H31 119.6 . .
C27 C32 C31 121.40(18) . .
C27 C32 H32 119.3 . .
C31 C32 H32 119.3 . .
C40 C33 C5 112.75(12) . .
C40 C33 C34 114.09(12) . .
C5 C33 C34 110.63(12) . .
C40 C33 H33 106.2 . .
C5 C33 H33 106.2 . .
C34 C33 H33 106.2 . .
C39 C34 C35 117.52(16) . .
C39 C34 C33 122.92(14) . .
C35 C34 C33 119.54(15) . .
C34 C35 C36 120.8(2) . .
C34 C35 H35 119.6 . .
C36 C35 H35 119.6 . .
C37 C36 C35 120.5(2) . .
C37 C36 H36 119.8 . .
C35 C36 H36 119.8 . .
C38 C37 C36 119.55(19) . .
C38 C37 H37 120.2 . .
C36 C37 H37 120.2 . .
C37 C38 C39 120.4(2) . .
C37 C38 H38 119.8 . .
C39 C38 H38 119.8 . .
C34 C39 C38 121.31(18) . .
C34 C39 H39 119.3 . .
C38 C39 H39 119.3 . .
C45 C40 C41 117.84(15) . .
C45 C40 C33 123.40(14) . .
C41 C40 C33 118.76(14) . .
C42 C41 C40 121.08(17) . .
C42 C41 H41 119.5 . .
C40 C41 H41 119.5 . .
C43 C42 C41 119.94(18) . .
C43 C42 H42 120.0 . .
C41 C42 H42 120.0 . .
C44 C43 C42 119.60(18) . .
C44 C43 H43 120.2 . .
C42 C43 H43 120.2 . .
C43 C44 C45 120.81(18) . .
C43 C44 H44 119.6 . .
C45 C44 H44 119.6 . .
C44 C45 C40 120.70(17) . .
C44 C45 H45 119.7 . .
C40 C45 H45 119.7 . .

loop_
_geom_bond_atom_site_label_1
_geom_bond_atom_site_label_2
_geom_bond_distance
_geom_bond_site_symmetry_2
C1 C2 1.3861(19) .
C1 C6 1.3893(19) .
C1 C7 1.5266(19) .
C2 C3 1.3919(19) .
C2 H2 0.9300 .
C3 C4 1.3935(19) .
C3 C20 1.5244(19) .
C4 C5 1.4055(19) .
C4 N4 1.4234(17) .
N4 C4A 1.2530(18) .
C4A C4A 1.468(3) 3_556
C4A H4A 0.9300 .
C5 C6 1.3842(19) .
C5 C33 1.5263(19) .
C6 H6 0.9300 .
C7 C8 1.524(2) .
C7 C14 1.527(2) .
C7 H7 0.9800 .
C8 C9 1.373(2) .
C8 C13 1.383(2) .
C9 C10 1.387(3) .
C9 H9 0.9300 .
C10 C11 1.344(4) .
C10 H10 0.9300 .
C11 C12 1.370(4) .
C11 H11 0.9300 .
C12 C13 1.399(3) .
C12 H12 0.9300 .
C13 H13 0.9300 .
C14 C19 1.375(2) .
C14 C15 1.381(2) .
C15 C16 1.387(3) .
C15 H15 0.9300 .
C16 C17 1.356(3) .
C16 H16 0.9300 .
C17 C18 1.356(3) .
C17 H17 0.9300 .
C18 C19 1.390(3) .
C18 H18 0.9300 .
C19 H19 0.9300 .
C20 C27 1.523(2) .
C20 C21 1.530(2) .
C20 H20 0.9800 .
C21 C26 1.375(2) .
C21 C22 1.383(2) .
C22 C23 1.379(3) .
C22 H22 0.9300 .
C23 C24 1.359(3) .
C23 H23 0.9300 .
C24 C25 1.363(3) .
C24 H24 0.9300 .
C25 C26 1.391(3) .
C25 H25 0.9300 .
C26 H26 0.9300 .
C27 C32 1.373(2) .
C27 C28 1.388(2) .
C28 C29 1.381(3) .
C28 H28 0.9300 .
C29 C30 1.364(3) .
C29 H29 0.9300 .
C30 C31 1.353(3) .
C30 H30 0.9300 .
C31 C32 1.395(3) .
C31 H31 0.9300 .
C32 H32 0.9300 .
C33 C40 1.522(2) .
C33 C34 1.527(2) .
C33 H33 0.9800 .
C34 C39 1.370(2) .
C34 C35 1.384(2) .
C35 C36 1.384(3) .
C35 H35 0.9300 .
C36 C37 1.359(3) .
C36 H36 0.9300 .
C37 C38 1.356(3) .
C37 H37 0.9300 .
C38 C39 1.384(2) .
C38 H38 0.9300 .
C39 H39 0.9300 .
C40 C45 1.383(2) .
C40 C41 1.385(2) .
C41 C42 1.384(3) .
C41 H41 0.9300 .
C42 C43 1.367(3) .
C42 H42 0.9300 .
C43 C44 1.366(3) .
C43 H43 0.9300 .
C44 C45 1.375(2) .
C44 H44 0.9300 .
C45 H45 0.9300 .

loop_
_geom_torsion_atom_site_label_1
_geom_torsion_atom_site_label_2
_geom_torsion_atom_site_label_3
_geom_torsion_atom_site_label_4
_geom_torsion
_geom_torsion_site_symmetry_4
C6 C1 C2 C3 -2.9(2) .
C7 C1 C2 C3 176.88(14) .
C1 C2 C3 C4 2.7(2) .
C1 C2 C3 C20 -173.39(14) .
C2 C3 C4 C5 -0.9(2) .
C20 C3 C4 C5 175.13(13) .
C2 C3 C4 N4 -175.78(13) .
C20 C3 C4 N4 0.2(2) .
C3 C4 N4 C4A -74.97(18) .
C5 C4 N4 C4A 109.93(16) .
C4 N4 C4A C4A -179.64(15) 3_556
C3 C4 C5 C6 -0.8(2) .
N4 C4 C5 C6 174.38(12) .
C3 C4 C5 C33 174.74(13) .
N4 C4 C5 C33 -10.11(19) .
C4 C5 C6 C1 0.6(2) .
C33 C5 C6 C1 -174.62(14) .
C2 C1 C6 C5 1.1(2) .
C7 C1 C6 C5 -178.64(14) .
C2 C1 C7 C8 60.10(19) .
C6 C1 C7 C8 -120.17(15) .
C2 C1 C7 C14 -68.15(19) .
C6 C1 C7 C14 111.59(16) .
C1 C7 C8 C9 -95.32(17) .
C14 C7 C8 C9 34.22(19) .
C1 C7 C8 C13 84.00(18) .
C14 C7 C8 C13 -146.46(15) .
C13 C8 C9 C10 -1.5(3) .
C7 C8 C9 C10 177.82(16) .
C8 C9 C10 C11 1.0(3) .
C9 C10 C11 C12 0.4(4) .
C10 C11 C12 C13 -1.2(4) .
C9 C8 C13 C12 0.7(3) .
C7 C8 C13 C12 -178.69(17) .
C11 C12 C13 C8 0.7(3) .
C8 C7 C14 C19 -105.24(18) .
C1 C7 C14 C19 22.4(2) .
C8 C7 C14 C15 73.16(18) .
C1 C7 C14 C15 -159.20(15) .
C19 C14 C15 C16 0.9(3) .
C7 C14 C15 C16 -177.63(18) .
C14 C15 C16 C17 -0.4(4) .
C15 C16 C17 C18 -0.2(4) .
C16 C17 C18 C19 0.3(4) .
C15 C14 C19 C18 -0.9(3) .
C7 C14 C19 C18 177.56(18) .
C17 C18 C19 C14 0.3(3) .
C2 C3 C20 C27 -69.89(17) .
C4 C3 C20 C27 114.16(15) .
C2 C3 C20 C21 60.33(18) .
C4 C3 C20 C21 -115.62(15) .
C27 C20 C21 C26 20.4(2) .
C3 C20 C21 C26 -109.35(17) .
C27 C20 C21 C22 -162.30(15) .
C3 C20 C21 C22 67.92(18) .
C26 C21 C22 C23 0.8(3) .
C20 C21 C22 C23 -176.67(18) .
C21 C22 C23 C24 -0.6(3) .
C22 C23 C24 C25 0.0(4) .
C23 C24 C25 C26 0.4(4) .
C22 C21 C26 C25 -0.4(3) .
C20 C21 C26 C25 176.93(18) .
C24 C25 C26 C21 -0.2(4) .
C3 C20 C27 C32 -0.9(2) .
C21 C20 C27 C32 -127.54(16) .
C3 C20 C27 C28 -177.55(14) .
C21 C20 C27 C28 55.84(19) .
C32 C27 C28 C29 0.5(3) .
C20 C27 C28 C29 177.37(17) .
C27 C28 C29 C30 0.4(3) .
C28 C29 C30 C31 -0.9(3) .
C29 C30 C31 C32 0.5(3) .
C28 C27 C32 C31 -0.9(3) .
C20 C27 C32 C31 -177.58(16) .
C30 C31 C32 C27 0.4(3) .
C6 C5 C33 C40 -25.50(19) .
C4 C5 C33 C40 159.21(12) .
C6 C5 C33 C34 103.61(15) .
C4 C5 C33 C34 -71.68(16) .
C40 C33 C34 C39 103.15(17) .
C5 C33 C34 C39 -25.2(2) .
C40 C33 C34 C35 -78.37(18) .
C5 C33 C34 C35 153.24(15) .
C39 C34 C35 C36 0.1(3) .
C33 C34 C35 C36 -178.49(18) .
C34 C35 C36 C37 0.1(3) .
C35 C36 C37 C38 -0.6(4) .
C36 C37 C38 C39 0.9(3) .
C35 C34 C39 C38 0.2(3) .
C33 C34 C39 C38 178.76(16) .
C37 C38 C39 C34 -0.7(3) .
C5 C33 C40 C45 108.64(16) .
C34 C33 C40 C45 -18.7(2) .
C5 C33 C40 C41 -70.25(18) .
C34 C33 C40 C41 162.45(14) .
C45 C40 C41 C42 -2.0(3) .
C33 C40 C41 C42 176.90(16) .
C40 C41 C42 C43 1.5(3) .
C41 C42 C43 C44 0.4(3) .
C42 C43 C44 C45 -1.7(3) .
C43 C44 C45 C40 1.1(3) .
C41 C40 C45 C44 0.8(2) .
C33 C40 C45 C44 -178.15(16) .
